data_4128807
loop_
_publ_author_name
'Spielmann, Kim'
'Xiang, Ming'
'Schwartz, Leyah A.'
'Krische, Michael J.'

_publ_section_title
;
 Direct Conversion of Primary Alcohols to 1,2-Amino Alcohols:
 Enantioselective Iridium-Catalyzed Carbonyl Reductive Coupling of
 Phthalimido-Allene via Hydrogen Auto-Transfer.
;
_journal_issue 36
_journal_name_full 'Journal of the American Chemical Society'
_journal_page_first 14136
_journal_page_last 14141
_journal_paper_doi 10.1021/jacs.9b08715
_journal_volume 141
_journal_year 2019
_chemical_absolute_configuration ad
_chemical_formula_moiety 'C19 H17 N O3'
_chemical_formula_sum 'C19 H17 N O3'
_chemical_formula_weight 307.33
_space_group_crystal_system triclinic
_space_group_IT_number 1
_space_group_name_Hall 'P 1'
_space_group_name_H-M_alt 'P 1'
_atom_sites_solution_hydrogens mixed
_audit_creation_method SHELXL-2016/6
_cell_angle_alpha 86.249(2)
_cell_angle_beta 76.166(2)
_cell_angle_gamma 79.110(2)
_cell_formula_units_Z 2
_cell_length_a 7.6636(2)
_cell_length_b 9.5929(2)
_cell_length_c 10.8499(2)
_cell_measurement_reflns_used 23704
_cell_measurement_temperature 100(2)
_cell_measurement_theta_max 75.5
_cell_measurement_theta_min 4.19
_cell_volume 760.39(3)
_computing_cell_refinement 'CrysAlisPro V 1.171.40.37a, Rigaku Oxford Diffraction'
_computing_data_collection 'CrysAlisPro V 1.171.40.37a, Rigaku Oxford Diffraction'
_computing_data_reduction 'CrysAlisPro V 1.171.40.37a, Rigaku Oxford Diffraction'
_computing_molecular_graphics 'XP SHELXTL/PC, Siemens Analytical'
_computing_publication_material 'Shelxl-2016/6, Sheldrick, G. M.'
_computing_structure_refinement 'Shelxl-2016/6, Sheldrick, G. M.'
_computing_structure_solution
;

SHELXT. Sheldrick, G. M. (2015). Acta Cryst. A71, 3-8. 
;
_diffrn_ambient_temperature 100(2)
_diffrn_measured_fraction_theta_full 0.997
_diffrn_measured_fraction_theta_max 0.982
_diffrn_measurement_device_type 'Agilent SuperNova with an Atlas S2 CCD'
_diffrn_measurement_method \w-scans
_diffrn_radiation_type CuK\a
_diffrn_radiation_wavelength 1.54184
_diffrn_reflns_av_R_equivalents 0.0395
_diffrn_reflns_av_unetI/netI 0.0245
_diffrn_reflns_Laue_measured_fraction_full 0.997
_diffrn_reflns_Laue_measured_fraction_max 0.982
_diffrn_reflns_limit_h_max 9
_diffrn_reflns_limit_h_min -9
_diffrn_reflns_limit_k_max 12
_diffrn_reflns_limit_k_min -11
_diffrn_reflns_limit_l_max 13
_diffrn_reflns_limit_l_min -13
_diffrn_reflns_number 26510
_diffrn_reflns_point_group_measured_fraction_full 0.932
_diffrn_reflns_point_group_measured_fraction_max 0.905
_diffrn_reflns_theta_full 67.684
_diffrn_reflns_theta_max 75.699
_diffrn_reflns_theta_min 4.197
_diffrn_source 'sealed microfocus tube'
_exptl_absorpt_coefficient_mu 0.738
_exptl_absorpt_correction_T_max 1.00
_exptl_absorpt_correction_T_min 0.534
_exptl_absorpt_correction_type 'gaussian and multi-scan'
_exptl_absorpt_process_details
;
CrysAlisPro 1.171.40.37a (Rigaku Oxford Diffraction, 2019)
Numerical absorption correction based on gaussian integration over
			a multifaceted crystal model
Empirical absorption correction using spherical harmonics,
 implemented in SCALE3 ABSPACK scaling algorithm.
;
_exptl_crystal_colour colorless
_exptl_crystal_density_diffrn 1.342
_exptl_crystal_description prism
_exptl_crystal_F_000 324
_exptl_crystal_size_max 0.34
_exptl_crystal_size_mid 0.12
_exptl_crystal_size_min 0.065
_refine_diff_density_max 0.175
_refine_diff_density_min -0.218
_refine_diff_density_rms 0.045
_refine_ls_abs_structure_details
;
 Flack x determined using 2500 quotients [(I+)-(I-)]/[(I+)+(I-)]
 (Parsons, Flack and Wagner, Acta Cryst. B69 (2013) 249-259).
;
_refine_ls_abs_structure_Flack 0.04(10)
_refine_ls_extinction_method none
_refine_ls_goodness_of_fit_ref 1.048
_refine_ls_hydrogen_treatment mixed
_refine_ls_matrix_type full
_refine_ls_number_parameters 433
_refine_ls_number_reflns 5735
_refine_ls_number_restraints 3
_refine_ls_restrained_S_all 1.048
_refine_ls_R_factor_all 0.0367
_refine_ls_R_factor_gt 0.0357
_refine_ls_shift/su_max 0.000
_refine_ls_shift/su_mean 0.000
_refine_ls_structure_factor_coef Fsqd
_refine_ls_weighting_details 'w=1/[\s^2^(Fo^2^)+(0.0562P)^2^+0.2440P] where P=(Fo^2^+2Fc^2^)/3'
_refine_ls_weighting_scheme calc
_refine_ls_wR_factor_gt 0.0952
_refine_ls_wR_factor_ref 0.0961
_reflns_Friedel_coverage 0.843
_reflns_Friedel_fraction_full 0.868
_reflns_Friedel_fraction_max 0.828
_reflns_number_gt 5638
_reflns_number_total 5735
_reflns_threshold_expression 'I > 2\s(I)'
_cod_data_source_file ja9b08715_si_002.cif
_cod_data_source_block shelx
_cod_database_code 4128807
_shelx_shelxl_version_number 2016/6
_shelx_space_group_comment
;
The symmetry employed for this shelxl refinement is uniquely defined
by the following loop, which should always be used as a source of
symmetry information in preference to the above space-group names.
They are only intended as comments.
;

loop_
_space_group_symop_operation_xyz
'x, y, z'

loop_
_atom_site_label
_atom_site_type_symbol
_atom_site_fract_x
_atom_site_fract_y
_atom_site_fract_z
_atom_site_U_iso_or_equiv
_atom_site_adp_type
_atom_site_occupancy
_atom_site_site_symmetry_order
_atom_site_calc_flag
_atom_site_refinement_flags_posn
_atom_site_refinement_flags_adp
O1 O 0.5708(3) 0.89001(19) 0.11559(17) 0.0227(4) Uani 1 1 d . .
O2 O 0.3462(3) 0.5109(2) 0.33066(17) 0.0243(4) Uani 1 1 d . .
O3 O 0.5208(3) 0.8019(2) 0.56560(16) 0.0220(4) Uani 1 1 d . .
H3 H 0.574822 0.728470 0.596569 0.033 Uiso 1 1 calc R U
N1 N 0.4731(3) 0.7083(2) 0.25008(18) 0.0168(4) Uani 1 1 d . .
C1 C 0.4895(3) 0.7922(3) 0.1375(2) 0.0177(5) Uani 1 1 d . .
C2 C 0.3903(3) 0.7313(3) 0.0574(2) 0.0174(5) Uani 1 1 d . .
C3 C 0.3633(4) 0.7734(3) -0.0623(2) 0.0204(5) Uani 1 1 d . .
H3A H 0.406996 0.853610 -0.105991 0.024 Uiso 1 1 calc R U
C4 C 0.2681(4) 0.6912(3) -0.1155(2) 0.0220(6) Uani 1 1 d . .
H4 H 0.246792 0.716076 -0.197477 0.026 Uiso 1 1 calc R U
C5 C 0.2042(4) 0.5741(3) -0.0510(2) 0.0229(6) Uani 1 1 d . .
H5 H 0.140978 0.520247 -0.090012 0.028 Uiso 1 1 calc R U
C6 C 0.2312(4) 0.5340(3) 0.0706(3) 0.0218(5) Uani 1 1 d . .
H6A H 0.187082 0.454405 0.115276 0.026 Uiso 1 1 calc R U
C7 C 0.3249(3) 0.6155(3) 0.1225(2) 0.0182(5) Uani 1 1 d . .
C8 C 0.3784(3) 0.5996(3) 0.2468(2) 0.0184(5) Uani 1 1 d . .
C9 C 0.5620(3) 0.7313(3) 0.3514(2) 0.0174(5) Uani 1 1 d . .
H9 H 0.620627 0.816790 0.326114 0.021 Uiso 1 1 calc R U
C10 C 0.7123(4) 0.6069(3) 0.3610(2) 0.0199(5) Uani 1 1 d . .
H10 H 0.683062 0.514305 0.372236 0.024 Uiso 1 1 calc R U
C11 C 0.8831(4) 0.6210(3) 0.3545(3) 0.0249(6) Uani 1 1 d . .
H11A H 0.972(4) 0.532(4) 0.362(3) 0.023(8) Uiso 1 1 d . .
H11B H 0.923(5) 0.714(4) 0.339(3) 0.028(8) Uiso 1 1 d . .
C12 C 0.4248(3) 0.7625(3) 0.4803(2) 0.0176(5) Uani 1 1 d . .
H12 H 0.373199 0.675492 0.513584 0.021 Uiso 1 1 calc R U
C13 C 0.2700(4) 0.8862(3) 0.4716(2) 0.0212(5) Uani 1 1 d . .
H13A H 0.320976 0.974366 0.449276 0.025 Uiso 1 1 calc R U
H13B H 0.212154 0.868529 0.403129 0.025 Uiso 1 1 calc R U
C14 C 0.1264(4) 0.9062(3) 0.5954(2) 0.0191(5) Uani 1 1 d . .
C15 C -0.0246(4) 0.8407(3) 0.6184(3) 0.0238(6) Uani 1 1 d . .
H15 H -0.040146 0.783741 0.554793 0.029 Uiso 1 1 calc R U
C16 C -0.1536(4) 0.8570(3) 0.7327(3) 0.0266(6) Uani 1 1 d . .
H16 H -0.255751 0.810347 0.746968 0.032 Uiso 1 1 calc R U
C17 C -0.1345(4) 0.9408(3) 0.8265(2) 0.0240(6) Uani 1 1 d . .
H17 H -0.223552 0.952629 0.904521 0.029 Uiso 1 1 calc R U
C18 C 0.0160(4) 1.0069(3) 0.8047(2) 0.0244(6) Uani 1 1 d . .
H18 H 0.030468 1.064816 0.868042 0.029 Uiso 1 1 calc R U
C19 C 0.1461(4) 0.9890(3) 0.6905(3) 0.0231(6) Uani 1 1 d . .
H19 H 0.249909 1.033643 0.676969 0.028 Uiso 1 1 calc R U
O4 O 0.6489(2) 0.54163(19) 0.68635(16) 0.0205(4) Uani 1 1 d . .
O5 O 0.4359(3) 0.1385(2) 0.85555(18) 0.0246(4) Uani 1 1 d . .
O6 O 0.5023(3) 0.2336(2) 0.42609(18) 0.0343(5) Uani 1 1 d . .
H6 H 0.443216 0.316295 0.422112 0.051 Uiso 1 1 calc R U
N2 N 0.5250(3) 0.3383(2) 0.74391(19) 0.0168(4) Uani 1 1 d . .
C20 C 0.6176(3) 0.4441(2) 0.7609(2) 0.0165(5) Uani 1 1 d . .
C21 C 0.6694(3) 0.4118(3) 0.8840(2) 0.0173(5) Uani 1 1 d . .
C22 C 0.7603(3) 0.4862(3) 0.9457(2) 0.0195(5) Uani 1 1 d . .
H22 H 0.802923 0.569907 0.909573 0.023 Uiso 1 1 calc R U
C23 C 0.7860(4) 0.4315(3) 1.0640(2) 0.0224(5) Uani 1 1 d . .
H23 H 0.847176 0.479469 1.109860 0.027 Uiso 1 1 calc R U
C24 C 0.7238(4) 0.3083(3) 1.1160(2) 0.0230(6) Uani 1 1 d . .
H24 H 0.743227 0.274234 1.196702 0.028 Uiso 1 1 calc R U
C25 C 0.6338(4) 0.2340(3) 1.0523(2) 0.0203(5) Uani 1 1 d . .
H25 H 0.592296 0.149382 1.087239 0.024 Uiso 1 1 calc R U
C26 C 0.6077(3) 0.2895(3) 0.9354(2) 0.0181(5) Uani 1 1 d . .
C27 C 0.5124(3) 0.2395(2) 0.8462(2) 0.0172(5) Uani 1 1 d . .
C28 C 0.4497(3) 0.3358(3) 0.6316(2) 0.0180(5) Uani 1 1 d . .
H28 H 0.467849 0.426008 0.582779 0.022 Uiso 1 1 calc R U
C29 C 0.2466(4) 0.3395(3) 0.6699(2) 0.0208(5) Uani 1 1 d . .
H29 H 0.201364 0.269605 0.728579 0.025 Uiso 1 1 calc R U
C30 C 0.1290(4) 0.4358(3) 0.6252(3) 0.0267(6) Uani 1 1 d . .
H30A H -0.007(5) 0.438(3) 0.654(3) 0.023(8) Uiso 1 1 d . .
H30B H 0.170(5) 0.509(4) 0.564(4) 0.036(9) Uiso 1 1 d . .
C31 C 0.5581(4) 0.2132(3) 0.5426(2) 0.0195(5) Uani 1 1 d . .
H31 H 0.529087 0.120927 0.582759 0.023 Uiso 1 1 calc R U
C32 C 0.7643(3) 0.2112(3) 0.5230(2) 0.0197(5) Uani 1 1 d . .
H32A H 0.782630 0.309906 0.528279 0.024 Uiso 1 1 calc R U
H32B H 0.806159 0.156079 0.594191 0.024 Uiso 1 1 calc R U
C33 C 0.8851(4) 0.1501(3) 0.3998(2) 0.0186(5) Uani 1 1 d . .
C34 C 0.8480(4) 0.0397(3) 0.3383(3) 0.0231(5) Uani 1 1 d . .
H34 H 0.745932 -0.003823 0.376170 0.028 Uiso 1 1 calc R U
C35 C 0.9589(4) -0.0072(3) 0.2221(3) 0.0266(6) Uani 1 1 d . .
H35 H 0.930714 -0.081334 0.180499 0.032 Uiso 1 1 calc R U
C36 C 1.1102(4) 0.0532(3) 0.1664(2) 0.0281(6) Uani 1 1 d . .
H36 H 1.183759 0.022431 0.085982 0.034 Uiso 1 1 calc R U
C37 C 1.1537(4) 0.1588(3) 0.2288(3) 0.0279(6) Uani 1 1 d . .
H37 H 1.260005 0.198130 0.192831 0.033 Uiso 1 1 calc R U
C38 C 1.0409(4) 0.2072(3) 0.3444(3) 0.0231(5) Uani 1 1 d . .
H38 H 1.070621 0.280323 0.386342 0.028 Uiso 1 1 calc R U

loop_
_atom_site_aniso_label
_atom_site_aniso_U_11
_atom_site_aniso_U_22
_atom_site_aniso_U_33
_atom_site_aniso_U_23
_atom_site_aniso_U_13
_atom_site_aniso_U_12
O1 0.0260(10) 0.0220(9) 0.0210(9) 0.0020(7) -0.0046(7) -0.0087(8)
O2 0.0320(11) 0.0235(9) 0.0181(9) 0.0013(7) -0.0031(8) -0.0103(8)
O3 0.0248(10) 0.0237(9) 0.0182(8) -0.0041(7) -0.0090(7) 0.0005(7)
N1 0.0183(11) 0.0186(10) 0.0134(9) -0.0020(8) -0.0019(8) -0.0042(8)
C1 0.0177(12) 0.0173(11) 0.0152(11) -0.0014(9) -0.0003(9) -0.0005(10)
C2 0.0143(12) 0.0189(11) 0.0167(11) -0.0034(9) -0.0008(9) -0.0001(9)
C3 0.0198(12) 0.0221(12) 0.0160(11) -0.0018(9) -0.0015(10) 0.0014(10)
C4 0.0192(13) 0.0281(13) 0.0169(11) -0.0049(10) -0.0051(10) 0.0030(10)
C5 0.0173(13) 0.0295(13) 0.0219(12) -0.0090(10) -0.0048(10) -0.0006(10)
C6 0.0193(13) 0.0227(12) 0.0224(12) -0.0059(10) -0.0023(10) -0.0031(10)
C7 0.0163(12) 0.0194(11) 0.0171(12) -0.0036(9) -0.0015(10) -0.0006(10)
C8 0.0195(13) 0.0184(11) 0.0153(11) -0.0035(9) 0.0000(10) -0.0020(10)
C9 0.0188(12) 0.0191(11) 0.0151(11) -0.0001(9) -0.0036(9) -0.0058(9)
C10 0.0231(13) 0.0210(12) 0.0135(11) -0.0029(9) -0.0019(9) -0.0011(10)
C11 0.0248(14) 0.0262(14) 0.0223(13) -0.0044(10) -0.0060(11) 0.0011(12)
C12 0.0199(12) 0.0184(11) 0.0148(11) -0.0014(9) -0.0044(9) -0.0034(10)
C13 0.0226(13) 0.0217(12) 0.0168(11) -0.0003(9) -0.0035(10) 0.0007(10)
C14 0.0197(13) 0.0187(12) 0.0163(11) -0.0004(9) -0.0038(10) 0.0023(9)
C15 0.0216(13) 0.0284(13) 0.0222(13) -0.0066(10) -0.0062(11) -0.0030(10)
C16 0.0213(13) 0.0299(14) 0.0278(14) -0.0026(11) -0.0014(11) -0.0077(11)
C17 0.0241(14) 0.0241(13) 0.0194(12) -0.0018(10) -0.0002(10) 0.0012(11)
C18 0.0263(14) 0.0240(13) 0.0211(12) -0.0068(10) -0.0028(11) -0.0010(11)
C19 0.0246(14) 0.0204(12) 0.0245(13) -0.0043(10) -0.0036(11) -0.0056(10)
O4 0.0207(9) 0.0213(9) 0.0184(8) 0.0010(7) -0.0026(7) -0.0037(7)
O5 0.0288(11) 0.0215(9) 0.0245(9) 0.0023(7) -0.0059(8) -0.0081(8)
O6 0.0365(12) 0.0413(12) 0.0217(9) -0.0137(8) -0.0146(8) 0.0160(9)
N2 0.0182(11) 0.0169(10) 0.0154(9) -0.0014(8) -0.0037(8) -0.0036(8)
C20 0.0149(12) 0.0172(11) 0.0149(11) -0.0031(9) 0.0002(9) -0.0002(9)
C21 0.0149(12) 0.0202(12) 0.0142(11) -0.0036(9) -0.0005(9) 0.0007(9)
C22 0.0163(12) 0.0222(12) 0.0188(12) -0.0036(9) -0.0023(10) -0.0018(9)
C23 0.0196(13) 0.0284(13) 0.0187(12) -0.0055(10) -0.0043(10) -0.0016(10)
C24 0.0226(13) 0.0274(14) 0.0157(12) -0.0010(10) -0.0031(10) 0.0025(11)
C25 0.0188(13) 0.0212(12) 0.0178(12) 0.0010(9) -0.0007(10) -0.0009(10)
C26 0.0165(12) 0.0184(11) 0.0168(11) -0.0030(9) -0.0013(10) 0.0011(9)
C27 0.0165(12) 0.0163(11) 0.0160(11) -0.0015(9) 0.0005(9) -0.0013(9)
C28 0.0187(12) 0.0191(12) 0.0156(10) -0.0023(9) -0.0042(9) -0.0012(9)
C29 0.0215(12) 0.0225(12) 0.0177(11) -0.0053(9) -0.0010(10) -0.0052(10)
C30 0.0188(14) 0.0369(16) 0.0236(13) -0.0027(12) -0.0037(11) -0.0036(12)
C31 0.0213(12) 0.0214(12) 0.0153(11) -0.0038(9) -0.0047(9) -0.0006(10)
C32 0.0191(12) 0.0225(12) 0.0168(11) -0.0045(9) -0.0029(9) -0.0022(10)
C33 0.0195(12) 0.0185(11) 0.0160(11) -0.0017(9) -0.0043(10) 0.0016(9)
C34 0.0208(13) 0.0225(13) 0.0250(13) -0.0044(10) -0.0041(10) -0.0013(10)
C35 0.0317(15) 0.0238(13) 0.0226(13) -0.0076(10) -0.0082(11) 0.0039(11)
C36 0.0294(15) 0.0286(14) 0.0180(12) -0.0024(10) 0.0003(11) 0.0089(12)
C37 0.0205(13) 0.0270(14) 0.0294(14) 0.0022(11) 0.0029(11) 0.0006(11)
C38 0.0210(13) 0.0217(12) 0.0245(13) -0.0026(10) -0.0021(10) -0.0021(10)

loop_
_atom_type_symbol
_atom_type_description
_atom_type_scat_dispersion_real
_atom_type_scat_dispersion_imag
_atom_type_scat_source
C C 0.0181 0.0091 'International Tables Vol C Tables 4.2.6.8 and 6.1.1.4'
H H 0.0000 0.0000 'International Tables Vol C Tables 4.2.6.8 and 6.1.1.4'
N N 0.0311 0.0180 'International Tables Vol C Tables 4.2.6.8 and 6.1.1.4'
O O 0.0492 0.0322 'International Tables Vol C Tables 4.2.6.8 and 6.1.1.4'

loop_
_geom_angle_atom_site_label_1
_geom_angle_atom_site_label_2
_geom_angle_atom_site_label_3
_geom_angle
C12 O3 H3 109.5
C8 N1 C1 112.0(2)
C8 N1 C9 126.1(2)
C1 N1 C9 121.8(2)
O1 C1 N1 124.6(2)
O1 C1 C2 129.8(2)
N1 C1 C2 105.5(2)
C3 C2 C7 122.2(2)
C3 C2 C1 129.7(2)
C7 C2 C1 108.1(2)
C2 C3 C4 116.4(2)
C2 C3 H3A 121.8
C4 C3 H3A 121.8
C5 C4 C3 121.5(2)
C5 C4 H4 119.2
C3 C4 H4 119.2
C4 C5 C6 121.3(2)
C4 C5 H5 119.4
C6 C5 H5 119.4
C7 C6 C5 116.9(3)
C7 C6 H6A 121.5
C5 C6 H6A 121.5
C6 C7 C2 121.7(2)
C6 C7 C8 130.0(2)
C2 C7 C8 108.2(2)
O2 C8 N1 125.7(2)
O2 C8 C7 128.1(2)
N1 C8 C7 106.2(2)
N1 C9 C10 110.13(19)
N1 C9 C12 112.6(2)
C10 C9 C12 111.86(19)
N1 C9 H9 107.3
C10 C9 H9 107.3
C12 C9 H9 107.3
C11 C10 C9 123.1(3)
C11 C10 H10 118.5
C9 C10 H10 118.5
C10 C11 H11A 116.7(19)
C10 C11 H11B 122(2)
H11A C11 H11B 121(3)
O3 C12 C13 107.17(18)
O3 C12 C9 107.7(2)
C13 C12 C9 112.5(2)
O3 C12 H12 109.8
C13 C12 H12 109.8
C9 C12 H12 109.8
C14 C13 C12 111.9(2)
C14 C13 H13A 109.2
C12 C13 H13A 109.2
C14 C13 H13B 109.2
C12 C13 H13B 109.2
H13A C13 H13B 107.9
C15 C14 C19 118.3(2)
C15 C14 C13 121.3(2)
C19 C14 C13 120.4(3)
C14 C15 C16 121.1(2)
C14 C15 H15 119.5
C16 C15 H15 119.5
C15 C16 C17 120.5(3)
C15 C16 H16 119.8
C17 C16 H16 119.8
C18 C17 C16 119.1(3)
C18 C17 H17 120.5
C16 C17 H17 120.5
C17 C18 C19 120.2(2)
C17 C18 H18 119.9
C19 C18 H18 119.9
C18 C19 C14 120.9(3)
C18 C19 H19 119.6
C14 C19 H19 119.6
C31 O6 H6 109.5
C20 N2 C27 111.77(19)
C20 N2 C28 122.1(2)
C27 N2 C28 126.1(2)
O4 C20 N2 125.2(2)
O4 C20 C21 128.5(2)
N2 C20 C21 106.3(2)
C26 C21 C22 122.3(2)
C26 C21 C20 108.5(2)
C22 C21 C20 129.2(2)
C21 C22 C23 116.4(3)
C21 C22 H22 121.8
C23 C22 H22 121.8
C24 C23 C22 121.4(2)
C24 C23 H23 119.3
C22 C23 H23 119.3
C25 C24 C23 121.5(2)
C25 C24 H24 119.3
C23 C24 H24 119.3
C26 C25 C24 116.7(2)
C26 C25 H25 121.6
C24 C25 H25 121.6
C21 C26 C25 121.7(2)
C21 C26 C27 108.1(2)
C25 C26 C27 130.2(2)
O5 C27 N2 124.9(2)
O5 C27 C26 129.8(2)
N2 C27 C26 105.4(2)
N2 C28 C29 110.8(2)
N2 C28 C31 111.56(18)
C29 C28 C31 114.7(2)
N2 C28 H28 106.4
C29 C28 H28 106.4
C31 C28 H28 106.4
C30 C29 C28 122.7(3)
C30 C29 H29 118.6
C28 C29 H29 118.6
C29 C30 H30A 121.3(19)
C29 C30 H30B 121(2)
H30A C30 H30B 118(3)
O6 C31 C32 111.7(2)
O6 C31 C28 108.41(19)
C32 C31 C28 109.5(2)
O6 C31 H31 109.1
C32 C31 H31 109.1
C28 C31 H31 109.1
C33 C32 C31 116.4(2)
C33 C32 H32A 108.2
C31 C32 H32A 108.2
C33 C32 H32B 108.2
C31 C32 H32B 108.2
H32A C32 H32B 107.3
C34 C33 C38 118.2(2)
C34 C33 C32 123.2(3)
C38 C33 C32 118.6(2)
C35 C34 C33 120.6(3)
C35 C34 H34 119.7
C33 C34 H34 119.7
C36 C35 C34 120.5(3)
C36 C35 H35 119.7
C34 C35 H35 119.7
C35 C36 C37 119.6(2)
C35 C36 H36 120.2
C37 C36 H36 120.2
C36 C37 C38 119.7(3)
C36 C37 H37 120.1
C38 C37 H37 120.1
C37 C38 C33 121.2(3)
C37 C38 H38 119.4
C33 C38 H38 119.4

loop_
_geom_bond_atom_site_label_1
_geom_bond_atom_site_label_2
_geom_bond_distance
O1 C1 1.203(3)
O2 C8 1.218(3)
O3 C12 1.421(3)
O3 H3 0.8400
N1 C8 1.384(3)
N1 C1 1.411(3)
N1 C9 1.473(3)
C1 C2 1.492(3)
C2 C3 1.386(3)
C2 C7 1.387(4)
C3 C4 1.402(4)
C3 H3A 0.9500
C4 C5 1.390(4)
C4 H4 0.9500
C5 C6 1.402(4)
C5 H5 0.9500
C6 C7 1.381(4)
C6 H6A 0.9500
C7 C8 1.492(3)
C9 C10 1.511(3)
C9 C12 1.544(3)
C9 H9 1.0000
C10 C11 1.325(4)
C10 H10 0.9500
C11 H11A 1.00(3)
C11 H11B 0.99(4)
C12 C13 1.526(3)
C12 H12 1.0000
C13 C14 1.516(4)
C13 H13A 0.9900
C13 H13B 0.9900
C14 C15 1.382(4)
C14 C19 1.394(3)
C15 C16 1.386(4)
C15 H15 0.9500
C16 C17 1.388(4)
C16 H16 0.9500
C17 C18 1.384(4)
C17 H17 0.9500
C18 C19 1.390(4)
C18 H18 0.9500
C19 H19 0.9500
O4 C20 1.216(3)
O5 C27 1.212(3)
O6 C31 1.419(3)
O6 H6 0.8400
N2 C20 1.389(3)
N2 C27 1.408(3)
N2 C28 1.470(3)
C20 C21 1.481(3)
C21 C26 1.382(4)
C21 C22 1.384(4)
C22 C23 1.398(3)
C22 H22 0.9500
C23 C24 1.392(4)
C23 H23 0.9500
C24 C25 1.393(4)
C24 H24 0.9500
C25 C26 1.388(3)
C25 H25 0.9500
C26 C27 1.493(3)
C28 C29 1.506(4)
C28 C31 1.550(3)
C28 H28 1.0000
C29 C30 1.317(4)
C29 H29 0.9500
C30 H30A 1.01(3)
C30 H30B 0.98(4)
C31 C32 1.540(4)
C31 H31 1.0000
C32 C33 1.514(3)
C32 H32A 0.9900
C32 H32B 0.9900
C33 C34 1.395(4)
C33 C38 1.395(4)
C34 C35 1.390(4)
C34 H34 0.9500
C35 C36 1.385(5)
C35 H35 0.9500
C36 C37 1.386(4)
C36 H36 0.9500
C37 C38 1.394(4)
C37 H37 0.9500
C38 H38 0.9500

loop_
_geom_hbond_atom_site_label_D
_geom_hbond_atom_site_label_H
_geom_hbond_atom_site_label_A
_geom_hbond_distance_DH
_geom_hbond_distance_HA
_geom_hbond_distance_DA
_geom_hbond_angle_DHA
O6 H6 O2 0.84 2.15 2.935(3) 156.1
O3 H3 O4 0.84 2.03 2.859(3) 167.3

loop_
_geom_torsion_atom_site_label_1
_geom_torsion_atom_site_label_2
_geom_torsion_atom_site_label_3
_geom_torsion_atom_site_label_4
_geom_torsion
C8 N1 C1 O1 -177.4(2)
C9 N1 C1 O1 -2.1(4)
C8 N1 C1 C2 1.6(3)
C9 N1 C1 C2 176.94(19)
O1 C1 C2 C3 -1.3(4)
N1 C1 C2 C3 179.7(2)
O1 C1 C2 C7 177.6(3)
N1 C1 C2 C7 -1.3(3)
C7 C2 C3 C4 -0.8(3)
C1 C2 C3 C4 178.0(2)
C2 C3 C4 C5 0.1(4)
C3 C4 C5 C6 0.5(4)
C4 C5 C6 C7 -0.4(4)
C5 C6 C7 C2 -0.3(4)
C5 C6 C7 C8 -178.7(2)
C3 C2 C7 C6 1.0(4)
C1 C2 C7 C6 -178.1(2)
C3 C2 C7 C8 179.7(2)
C1 C2 C7 C8 0.6(3)
C1 N1 C8 O2 179.3(2)
C9 N1 C8 O2 4.2(4)
C1 N1 C8 C7 -1.2(3)
C9 N1 C8 C7 -176.3(2)
C6 C7 C8 O2 -1.6(4)
C2 C7 C8 O2 179.8(2)
C6 C7 C8 N1 178.9(2)
C2 C7 C8 N1 0.3(3)
C8 N1 C9 C10 62.5(3)
C1 N1 C9 C10 -112.2(2)
C8 N1 C9 C12 -63.1(3)
C1 N1 C9 C12 122.2(2)
N1 C9 C10 C11 125.4(3)
C12 C9 C10 C11 -108.5(3)
N1 C9 C12 O3 -172.14(19)
C10 C9 C12 O3 63.2(3)
N1 C9 C12 C13 -54.3(3)
C10 C9 C12 C13 -178.9(2)
O3 C12 C13 C14 -67.5(3)
C9 C12 C13 C14 174.3(2)
C12 C13 C14 C15 -91.9(3)
C12 C13 C14 C19 86.6(3)
C19 C14 C15 C16 0.2(4)
C13 C14 C15 C16 178.6(2)
C14 C15 C16 C17 0.6(4)
C15 C16 C17 C18 -0.6(4)
C16 C17 C18 C19 -0.2(4)
C17 C18 C19 C14 1.0(4)
C15 C14 C19 C18 -0.9(4)
C13 C14 C19 C18 -179.4(2)
C27 N2 C20 O4 179.3(2)
C28 N2 C20 O4 -1.4(4)
C27 N2 C20 C21 0.0(3)
C28 N2 C20 C21 179.2(2)
O4 C20 C21 C26 -179.1(2)
N2 C20 C21 C26 0.2(3)
O4 C20 C21 C22 2.2(4)
N2 C20 C21 C22 -178.5(2)
C26 C21 C22 C23 -0.4(4)
C20 C21 C22 C23 178.3(2)
C21 C22 C23 C24 0.3(4)
C22 C23 C24 C25 0.2(4)
C23 C24 C25 C26 -0.6(4)
C22 C21 C26 C25 -0.1(4)
C20 C21 C26 C25 -179.0(2)
C22 C21 C26 C27 178.5(2)
C20 C21 C26 C27 -0.3(3)
C24 C25 C26 C21 0.6(3)
C24 C25 C26 C27 -177.7(2)
C20 N2 C27 O5 178.8(2)
C28 N2 C27 O5 -0.4(4)
C20 N2 C27 C26 -0.2(2)
C28 N2 C27 C26 -179.4(2)
C21 C26 C27 O5 -178.6(2)
C25 C26 C27 O5 -0.1(4)
C21 C26 C27 N2 0.3(2)
C25 C26 C27 N2 178.8(2)
C20 N2 C28 C29 -121.3(2)
C27 N2 C28 C29 57.8(3)
C20 N2 C28 C31 109.5(3)
C27 N2 C28 C31 -71.3(3)
N2 C28 C29 C30 125.1(3)
C31 C28 C29 C30 -107.5(3)
N2 C28 C31 O6 -168.7(2)
C29 C28 C31 O6 64.2(3)
N2 C28 C31 C32 -46.6(3)
C29 C28 C31 C32 -173.7(2)
O6 C31 C32 C33 -32.8(3)
C28 C31 C32 C33 -152.9(2)
C31 C32 C33 C34 -33.1(3)
C31 C32 C33 C38 146.6(2)
C38 C33 C34 C35 -3.0(4)
C32 C33 C34 C35 176.7(2)
C33 C34 C35 C36 1.2(4)
C34 C35 C36 C37 1.6(4)
C35 C36 C37 C38 -2.5(4)
C36 C37 C38 C33 0.7(4)
C34 C33 C38 C37 2.1(4)
C32 C33 C38 C37 -177.7(2)
